data_7047765
loop_
_publ_author_name
'Elsayed Moussa, Mehdi'
'Piesch, Martin'
'Fleischmann, Martin'
'Schreiner, Andrea'
'Seidl, Michael'
'Scheer, Manfred'

_publ_section_title
;
 Highly soluble Cu(i)-acetonitrile salts as building blocks for novel
 phosphorus-rich organometallic-inorganic compounds.
;
_journal_issue 45
_journal_name_full 'Dalton transactions (Cambridge, England : 2003)'
_journal_page_first 16031
_journal_page_last 16035
_journal_paper_doi 10.1039/c8dt03723j
_journal_volume 47
_journal_year 2018
_chemical_formula_moiety '2(Al1 C36 F46 O3), 2(C3 H4.5 Cu0.5 N1.5), C8 H12 Cu1 N4, 2.98(C H2 Cl2)'
_chemical_formula_sum 'C88.98 H26.96 Al2 Cl5.96 Cu2 F92 N7 O6'
_chemical_formula_weight 3430.22
_space_group_crystal_system trigonal
_space_group_IT_number 147
_space_group_name_Hall '-P 3'
_space_group_name_H-M_alt 'P -3'
_symmetry_space_group_name_Hall '-P 3'
_symmetry_space_group_name_H-M 'P -3'
_atom_sites_solution_hydrogens mixed
_audit_creation_date 2018-06-15
_audit_creation_method
;
Olex2 1.2-alpha
(compiled 2018.05.29 svn.r3508 for OlexSys, GUI svn.r5506)
;
_audit_update_record
;
2018-09-07 deposited with the CCDC.
2018-10-10 downloaded from the CCDC.
;
_cell_angle_alpha 90
_cell_angle_beta 90
_cell_angle_gamma 120
_cell_formula_units_Z 1
_cell_length_a 14.36351(9)
_cell_length_b 14.36351(9)
_cell_length_c 15.72381(12)
_cell_measurement_reflns_used 32363
_cell_measurement_temperature 123.1(3)
_cell_measurement_theta_max 65.7680
_cell_measurement_theta_min 4.5120
_cell_volume 2809.37(3)
_computing_cell_refinement
;
CrysAlisPro, Agilent Technologies,
Version 1.171.37.34 (release 22-05-2014 CrysAlis171 .NET)
(compiled May 22 2014,16:03:01)
;
_computing_data_collection
;
CrysAlisPro, Agilent Technologies,
Version 1.171.37.34 (release 22-05-2014 CrysAlis171 .NET)
(compiled May 22 2014,16:03:01)
;
_computing_data_reduction
;
CrysAlisPro, Agilent Technologies,
Version 1.171.37.34 (release 22-05-2014 CrysAlis171 .NET)
(compiled May 22 2014,16:03:01)
;
_computing_molecular_graphics 'Olex2 (Dolomanov et al., 2009)'
_computing_publication_material 'Olex2 (Dolomanov et al., 2009)'
_computing_structure_refinement 'ShelXL (Sheldrick, 2015)'
_computing_structure_solution 'SHELXT 2014/4 (Sheldrick, 2014)'
_diffrn_ambient_environment N~2~
_diffrn_ambient_temperature 123.1(3)
_diffrn_detector 'CCD plate'
_diffrn_detector_area_resol_mean 5.2548
_diffrn_detector_type AtlasS2
_diffrn_measured_fraction_theta_full 1.000
_diffrn_measured_fraction_theta_max 1.000
_diffrn_measurement_details
;
#__ type_ start__ end____ width___ exp.time_
  1 omega  -54.00  -28.00   0.5000    3.0000
omega____ theta____ kappa____ phi______ frames
    -      -40.0288  125.0000 -120.0000 52

#__ type_ start__ end____ width___ exp.time_
  2 omega   11.00   99.00   0.5000    3.0000
omega____ theta____ kappa____ phi______ frames
    -       40.0288   38.0000  -60.0000 176

#__ type_ start__ end____ width___ exp.time_
  3 omega  -35.00   68.00   0.5000    3.0000
omega____ theta____ kappa____ phi______ frames
    -       40.0288  -38.0000  120.0000 206

#__ type_ start__ end____ width___ exp.time_
  4 omega    1.00   87.00   0.5000    3.0000
omega____ theta____ kappa____ phi______ frames
    -       40.0288 -125.0000   90.0000 172

#__ type_ start__ end____ width___ exp.time_
  5 omega -157.00 -131.00   0.5000   10.0000
omega____ theta____ kappa____ phi______ frames
    -      -90.0000  178.0000 -180.0000 52

#__ type_ start__ end____ width___ exp.time_
  6 omega -155.00 -129.00   0.5000   10.0000
omega____ theta____ kappa____ phi______ frames
    -      -90.0000  178.0000    0.0000 52

#__ type_ start__ end____ width___ exp.time_
  7 omega   57.00  102.00   0.5000   10.0000
omega____ theta____ kappa____ phi______ frames
    -       93.5000  -90.0000  -12.5474 90

#__ type_ start__ end____ width___ exp.time_
  8 omega   81.00  107.00   0.5000   10.0000
omega____ theta____ kappa____ phi______ frames
    -       93.5000  -93.0000   88.1135 52

#__ type_ start__ end____ width___ exp.time_
  9 omega   28.00   54.00   0.5000   10.0000
omega____ theta____ kappa____ phi______ frames
    -       93.5000  -92.0000 -173.8797 52

#__ type_ start__ end____ width___ exp.time_
 10 omega  112.00  138.00   0.5000   10.0000
omega____ theta____ kappa____ phi______ frames
    -       93.5000   45.0000  150.0000 52

#__ type_ start__ end____ width___ exp.time_
 11 omega  141.00  167.00   0.5000   10.0000
omega____ theta____ kappa____ phi______ frames
    -       93.5000   45.0000  150.0000 52

#__ type_ start__ end____ width___ exp.time_
 12 omega   64.00   90.00   0.5000   10.0000
omega____ theta____ kappa____ phi______ frames
    -       93.5000   45.0000 -120.0000 52

#__ type_ start__ end____ width___ exp.time_
 13 omega   96.00  170.00   0.5000   10.0000
omega____ theta____ kappa____ phi______ frames
    -       93.5000   45.0000 -120.0000 148

#__ type_ start__ end____ width___ exp.time_
 14 omega   91.00  168.00   0.5000   10.0000
omega____ theta____ kappa____ phi______ frames
    -       93.5000  111.0000   90.0000 154

#__ type_ start__ end____ width___ exp.time_
 15 omega   69.00  128.00   0.5000   10.0000
omega____ theta____ kappa____ phi______ frames
    -       93.5000  -89.0000   37.2906 118

#__ type_ start__ end____ width___ exp.time_
 16 omega   51.00   77.00   0.5000   10.0000
omega____ theta____ kappa____ phi______ frames
    -       93.5000  -93.0000   88.1135 52

#__ type_ start__ end____ width___ exp.time_
 17 omega   52.00   84.00   0.5000   10.0000
omega____ theta____ kappa____ phi______ frames
    -       93.5000 -111.0000 -120.0000 64

#__ type_ start__ end____ width___ exp.time_
 18 omega   23.00   49.00   0.5000   10.0000
omega____ theta____ kappa____ phi______ frames
    -       93.5000 -111.0000 -120.0000 52

#__ type_ start__ end____ width___ exp.time_
 19 omega   53.00   79.00   0.5000   10.0000
omega____ theta____ kappa____ phi______ frames
    -       93.5000 -111.0000  -30.0000 52

#__ type_ start__ end____ width___ exp.time_
 20 omega   30.00   77.00   0.5000   10.0000
omega____ theta____ kappa____ phi______ frames
    -       93.5000  -45.0000   90.0000 94

#__ type_ start__ end____ width___ exp.time_
 21 omega   48.00   76.00   0.5000   10.0000
omega____ theta____ kappa____ phi______ frames
    -       93.5000  -95.0000  120.0000 56

#__ type_ start__ end____ width___ exp.time_
 22 omega   30.00   81.00   0.5000   10.0000
omega____ theta____ kappa____ phi______ frames
    -       93.5000  -95.0000  -30.0000 102

#__ type_ start__ end____ width___ exp.time_
 23 omega   15.00   41.00   0.5000   10.0000
omega____ theta____ kappa____ phi______ frames
    -       93.5000 -111.0000   90.0000 52

#__ type_ start__ end____ width___ exp.time_
 24 omega   55.00   81.00   0.5000   10.0000
omega____ theta____ kappa____ phi______ frames
    -       93.5000 -111.0000   90.0000 52

#__ type_ start__ end____ width___ exp.time_
 25 omega   20.00   64.00   0.5000   10.0000
omega____ theta____ kappa____ phi______ frames
    -       93.5000  -30.0000   30.0000 88

#__ type_ start__ end____ width___ exp.time_
 26 omega   30.00   56.00   0.5000   10.0000
omega____ theta____ kappa____ phi______ frames
    -       93.5000  -30.0000  -60.0000 52

#__ type_ start__ end____ width___ exp.time_
 27 omega   14.00   39.00   0.5000   10.0000
omega____ theta____ kappa____ phi______ frames
    -       93.5000  -30.0000  150.0000 50

#__ type_ start__ end____ width___ exp.time_
 28 omega   58.00   84.00   0.5000   10.0000
omega____ theta____ kappa____ phi______ frames
    -       93.5000 -111.0000  -90.0000 52

#__ type_ start__ end____ width___ exp.time_
 29 omega   24.00   61.00   0.5000   10.0000
omega____ theta____ kappa____ phi______ frames
    -       93.5000  -89.0000   37.2906 74

#__ type_ start__ end____ width___ exp.time_
 30 omega   84.00  109.00   0.5000   10.0000
omega____ theta____ kappa____ phi______ frames
    -       93.5000  -61.0000   90.0000 50

#__ type_ start__ end____ width___ exp.time_
 31 omega   18.00   43.00   0.5000   10.0000
omega____ theta____ kappa____ phi______ frames
    -       93.5000  -30.0000    0.0000 50

#__ type_ start__ end____ width___ exp.time_
 32 omega   37.00   63.00   0.5000   10.0000
omega____ theta____ kappa____ phi______ frames
    -       93.5000  -61.0000   90.0000 52

#__ type_ start__ end____ width___ exp.time_
 33 omega   14.00   60.00   0.5000   10.0000
omega____ theta____ kappa____ phi______ frames
    -       93.5000  -30.0000   90.0000 92

#__ type_ start__ end____ width___ exp.time_
 34 omega   50.00   76.00   0.5000   10.0000
omega____ theta____ kappa____ phi______ frames
    -       93.5000  -95.0000   60.0000 52

#__ type_ start__ end____ width___ exp.time_
 35 omega   39.00   64.00   0.5000   10.0000
omega____ theta____ kappa____ phi______ frames
    -       93.5000  -45.0000 -150.0000 50

#__ type_ start__ end____ width___ exp.time_
 36 omega  130.00  170.00   0.5000   10.0000
omega____ theta____ kappa____ phi______ frames
    -       93.5000   45.0000 -180.0000 80

#__ type_ start__ end____ width___ exp.time_
 37 omega   64.00   91.00   0.5000   10.0000
omega____ theta____ kappa____ phi______ frames
    -       93.5000   45.0000   90.0000 54

#__ type_ start__ end____ width___ exp.time_
 38 omega  127.00  170.00   0.5000   10.0000
omega____ theta____ kappa____ phi______ frames
    -       93.5000   45.0000   90.0000 86

#__ type_ start__ end____ width___ exp.time_
 39 omega   24.00   68.00   0.5000   10.0000
omega____ theta____ kappa____ phi______ frames
    -       93.5000  -61.0000  -90.0000 88

#__ type_ start__ end____ width___ exp.time_
 40 omega   98.00  126.00   0.5000   10.0000
omega____ theta____ kappa____ phi______ frames
    -       93.5000  -88.0000   84.7152 56

#__ type_ start__ end____ width___ exp.time_
 41 omega   36.00   62.00   0.5000   10.0000
omega____ theta____ kappa____ phi______ frames
    -       93.5000   18.0000   11.5064 52

#__ type_ start__ end____ width___ exp.time_
 42 omega  147.00  173.00   0.5000   10.0000
omega____ theta____ kappa____ phi______ frames
    -       93.5000   18.0000   11.5064 52

#__ type_ start__ end____ width___ exp.time_
 43 omega   86.00  129.00   0.5000   10.0000
omega____ theta____ kappa____ phi______ frames
    -       93.5000  -92.0000 -173.8797 86

#__ type_ start__ end____ width___ exp.time_
 44 omega  122.00  168.00   0.5000   10.0000
omega____ theta____ kappa____ phi______ frames
    -       93.5000  -15.0000 -180.0000 92

#__ type_ start__ end____ width___ exp.time_
 45 omega   26.00   69.00   0.5000   10.0000
omega____ theta____ kappa____ phi______ frames
    -       93.5000  -61.0000  -30.0000 86

#__ type_ start__ end____ width___ exp.time_
 46 omega   25.00   76.00   0.5000   10.0000
omega____ theta____ kappa____ phi______ frames
    -       93.5000  -45.0000 -180.0000 102

#__ type_ start__ end____ width___ exp.time_
 47 omega   26.00   52.00   0.5000   10.0000
omega____ theta____ kappa____ phi______ frames
    -       93.5000  -95.0000 -120.0000 52

#__ type_ start__ end____ width___ exp.time_
 48 omega   94.00  134.00   0.5000   10.0000
omega____ theta____ kappa____ phi______ frames
    -       93.5000  -90.0000  -89.9199 80

#__ type_ start__ end____ width___ exp.time_
 49 omega   79.00  105.00   0.5000   10.0000
omega____ theta____ kappa____ phi______ frames
    -       93.5000   30.0000  -60.0000 52

#__ type_ start__ end____ width___ exp.time_
 50 omega  147.00  173.00   0.5000   10.0000
omega____ theta____ kappa____ phi______ frames
    -       93.5000   77.0000 -120.0000 52

#__ type_ start__ end____ width___ exp.time_
 51 omega   55.00   81.00   0.5000   10.0000
omega____ theta____ kappa____ phi______ frames
    -       93.5000  -77.0000 -180.0000 52

#__ type_ start__ end____ width___ exp.time_
 52 omega   17.00   42.00   0.5000   10.0000
omega____ theta____ kappa____ phi______ frames
    -       93.5000   15.0000   30.0000 50

#__ type_ start__ end____ width___ exp.time_
 53 omega   24.00   69.00   0.5000   10.0000
omega____ theta____ kappa____ phi______ frames
    -       93.5000  -90.0000  -89.9199 90

#__ type_ start__ end____ width___ exp.time_
 54 omega -122.00   -5.00   0.5000    3.0000
omega____ theta____ kappa____ phi______ frames
    -      -40.0288  -77.0000   30.0000 234

#__ type_ start__ end____ width___ exp.time_
 55 omega -122.00   -5.00   0.5000    3.0000
omega____ theta____ kappa____ phi______ frames
    -      -40.0288  -77.0000  -90.0000 234

#__ type_ start__ end____ width___ exp.time_
 56 omega    5.00  122.00   0.5000    3.0000
omega____ theta____ kappa____ phi______ frames
    -       40.0288   77.0000 -180.0000 234

#__ type_ start__ end____ width___ exp.time_
 57 omega   -3.00   96.00   0.5000    3.0000
omega____ theta____ kappa____ phi______ frames
    -       40.0288 -125.0000  -30.0000 198

#__ type_ start__ end____ width___ exp.time_
 58 omega    9.00  116.00   0.5000    3.0000
omega____ theta____ kappa____ phi______ frames
    -       40.0288   57.0000  120.0000 214

#__ type_ start__ end____ width___ exp.time_
 59 omega    9.00  116.00   0.5000    3.0000
omega____ theta____ kappa____ phi______ frames
    -       40.0288   57.0000   30.0000 214

#__ type_ start__ end____ width___ exp.time_
 60 omega -169.00  -74.00   0.5000   10.0000
omega____ theta____ kappa____ phi______ frames
    -      -90.0000  -71.0000   10.5751 190

#__ type_ start__ end____ width___ exp.time_
 61 omega -166.00  -58.00   0.5000   10.0000
omega____ theta____ kappa____ phi______ frames
    -      -90.0000  -61.0000  120.0000 216

#__ type_ start__ end____ width___ exp.time_
 62 omega   16.00  178.00   0.5000   10.0000
omega____ theta____ kappa____ phi______ frames
    -       93.5000   15.0000   60.0000 324

#__ type_ start__ end____ width___ exp.time_
 63 omega   59.00  175.00   0.5000   10.0000
omega____ theta____ kappa____ phi______ frames
    -       93.5000   77.0000  -90.0000 232

#__ type_ start__ end____ width___ exp.time_
 64 omega   59.00  175.00   0.5000   10.0000
omega____ theta____ kappa____ phi______ frames
    -       93.5000   77.0000 -180.0000 232
;
_diffrn_measurement_device 'four-circle diffractometer'
_diffrn_measurement_device_type 'Xcalibur, AtlasS2, Gemini ultra'
_diffrn_measurement_method '\w scans'
_diffrn_orient_matrix_UB_11 -0.0382310000
_diffrn_orient_matrix_UB_12 0.0238410000
_diffrn_orient_matrix_UB_13 0.0845674000
_diffrn_orient_matrix_UB_21 -0.0924286000
_diffrn_orient_matrix_UB_22 -0.1174295000
_diffrn_orient_matrix_UB_23 0.0040068000
_diffrn_orient_matrix_UB_31 0.0730257000
_diffrn_orient_matrix_UB_32 -0.0312009000
_diffrn_orient_matrix_UB_33 0.0493316000
_diffrn_radiation_monochromator mirror
_diffrn_radiation_probe x-ray
_diffrn_radiation_type CuK\a
_diffrn_radiation_wavelength 1.54184
_diffrn_reflns_av_R_equivalents 0.0329
_diffrn_reflns_av_unetI/netI 0.0105
_diffrn_reflns_Laue_measured_fraction_full 1.000
_diffrn_reflns_Laue_measured_fraction_max 1.000
_diffrn_reflns_limit_h_max 17
_diffrn_reflns_limit_h_min -16
_diffrn_reflns_limit_k_max 16
_diffrn_reflns_limit_k_min -17
_diffrn_reflns_limit_l_max 18
_diffrn_reflns_limit_l_min -18
_diffrn_reflns_number 54098
_diffrn_reflns_point_group_measured_fraction_full 1.000
_diffrn_reflns_point_group_measured_fraction_max 1.000
_diffrn_reflns_theta_full 65.981
_diffrn_reflns_theta_max 65.981
_diffrn_reflns_theta_min 3.553
_diffrn_source 'sealed X-ray tube'
_diffrn_source_type 'Enhance Ultra (Cu) X-ray Source'
_exptl_absorpt_coefficient_mu 3.895
_exptl_absorpt_correction_T_max 0.602
_exptl_absorpt_correction_T_min 0.513
_exptl_absorpt_correction_type gaussian
_exptl_absorpt_process_details
;
CrysAlisPro, Agilent Technologies,
Version 1.171.37.34 (release 22-05-2014 CrysAlis171 .NET)
(compiled May 22 2014,16:03:01)
Numerical absorption correction based on gaussian integration over
            a multifaceted crystal model
Empirical absorption correction using spherical harmonics,
 implemented in SCALE3 ABSPACK scaling algorithm.
;
_exptl_crystal_colour 'clear colourless'
_exptl_crystal_colour_lustre clear
_exptl_crystal_colour_primary colourless
_exptl_crystal_density_diffrn 2.028
_exptl_crystal_F_000 1671
_exptl_crystal_size_max 0.269
_exptl_crystal_size_mid 0.2061
_exptl_crystal_size_min 0.1829
_refine_diff_density_max 0.287
_refine_diff_density_min -0.689
_refine_diff_density_rms 0.051
_refine_ls_extinction_method none
_refine_ls_goodness_of_fit_ref 1.049
_refine_ls_hydrogen_treatment constr
_refine_ls_matrix_type full
_refine_ls_number_parameters 375
_refine_ls_number_reflns 3271
_refine_ls_number_restraints 66
_refine_ls_restrained_S_all 1.064
_refine_ls_R_factor_all 0.0313
_refine_ls_R_factor_gt 0.0293
_refine_ls_shift/su_max 0.000
_refine_ls_shift/su_mean 0.000
_refine_ls_structure_factor_coef Fsqd
_refine_ls_weighting_details 'w=1/[\s^2^(Fo^2^)+(0.0335P)^2^+1.9408P] where P=(Fo^2^+2Fc^2^)/3'
_refine_ls_weighting_scheme calc
_refine_ls_wR_factor_gt 0.0721
_refine_ls_wR_factor_ref 0.0732
_reflns_Friedel_coverage 0.000
_reflns_number_gt 3049
_reflns_number_total 3271
_reflns_threshold_expression 'I > 2\s(I)'
_cod_data_source_file c8dt03723j2.cif
_cod_data_source_block mf439_new
_cod_depositor_comments 'Adding full bibliography for 7047765--7047770.cif.'
_cod_original_cell_volume 2809.37(4)
_cod_database_code 7047765
_shelx_shelxl_version_number 2016/6
_chemical_oxdiff_formula Cu2(CH3CN)7(CH2Cl2)3(AlO3C36F46)2
_shelx_space_group_comment
;
The symmetry employed for this shelxl refinement is uniquely defined
by the following loop, which should always be used as a source of
symmetry information in preference to the above space-group names.
They are only intended as comments.
;
_shelx_estimated_absorpt_t_max 0.536
_shelx_estimated_absorpt_t_min 0.420
_reflns_odcompleteness_completeness 97.64
_reflns_odcompleteness_iscentric 1
_reflns_odcompleteness_theta 66.97
_olex2_refinement_description
;
1. Fixed Uiso
 At 1.2 times of:
  All C(H,H) groups
 At 1.5 times of:
  All C(H) groups, All C(H,H,H) groups
2. Restrained distances
 Cl3-C17 = Cl4-C17
 1.771 with sigma of 0.01
 Cl3-Cl4
 2.916 with sigma of 0.03
 Cl4-C17 = Cl3-C17
 1.75 with sigma of 0.01
 Cl4-Cl3
 2.9 with sigma of 0.02
 C1S-Cl1 \\sim C1S-Cl2
 with sigma of 0.02
 N3-C13 \\sim N1-C13A
 with sigma of 0.01
 C14-C13 \\sim C14A-C13A
 with sigma of 0.02
3. Uiso/Uaniso restraints and constraints
C13A \\sim C13 \\sim C14A \\sim C14: within 1.6A with sigma of 0.02 and sigma
for terminal atoms of 0.04
Cl2 \\sim C1S \\sim Cl1: within 1.8A with sigma of 0.02 and sigma for terminal
atoms of 0.04
Cl4 \\sim C17: within 1.8A with sigma of 0.01 and sigma for terminal atoms of
0.02
Uanis(Cl3) \\sim Ueq: with sigma of 0.001 and sigma for terminal atoms of 0.002
Uanis(C16) = Uanis(N2)
Uanis(N1) = Uanis(N3)
4. Rigid body (RIGU) restrains
 Cl4, C17
 with sigma for 1-2 distances of 0.004 and sigma for 1-3 distances of 0.004
5. Others
 Fixed Sof: C13(0.5) C14(0.5) H14D(0.5) H14E(0.5) H14F(0.5) Cu1(0.16667)
 N1(0.5) N2(0.16667) C16(0.16667) H16(0.5) C1S(0.16667) H1SA(0.16667)
 H1SB(0.16667) Cl1(0.16667) Cl2(0.16667) Cu2(0.16667) N3(0.5) C13A(0.5)
 C14A(0.5) H14A(0.5) H14B(0.5) H14C(0.5) Cl3(0.33) Cl4(0.33) C17(0.33)
 H17A(0.33) H17B(0.33)
6.a Everything fixed:
 H16, H1SA, H1SB
6.b Secondary CH2 refined with riding coordinates:
 C17(H17A,H17B)
6.c Idealised Me refined as rotating group:
 C14(H14D,H14E,H14F), C14A(H14A,H14B,H14C)
;
_olex2_submission_special_instructions 'No special instructions were received'

loop_
_space_group_symop_operation_xyz
'x, y, z'
'-y, x-y, z'
'-x+y, -x, z'
'-x, -y, -z'
'y, -x+y, -z'
'x-y, x, -z'

loop_
_atom_site_label
_atom_site_type_symbol
_atom_site_fract_x
_atom_site_fract_y
_atom_site_fract_z
_atom_site_U_iso_or_equiv
_atom_site_adp_type
_atom_site_occupancy
_atom_site_site_symmetry_order
_atom_site_calc_flag
_atom_site_refinement_flags_posn
_atom_site_refinement_flags_adp
_atom_site_refinement_flags_occupancy
_atom_site_disorder_assembly
_atom_site_disorder_group
Al1 Al 0.333333 0.666667 0.29306(5) 0.01638(17) Uani 1 3 d S T P . .
F1 F 0.333333 0.666667 0.39943(9) 0.0240(3) Uani 1 3 d S T P . .
F2 F 0.50809(8) 0.49792(8) 0.27635(6) 0.0298(2) Uani 1 1 d . . . . .
F3 F 0.67239(8) 0.62591(9) 0.25701(7) 0.0367(3) Uani 1 1 d . . . . .
F4 F 0.44672(8) 0.51470(8) 0.12495(6) 0.0286(2) Uani 1 1 d . . . . .
F5 F 0.59659(9) 0.51242(9) 0.11951(7) 0.0382(3) Uani 1 1 d . . . . .
F6 F 0.56124(11) 0.64692(10) 0.00712(7) 0.0441(3) Uani 1 1 d . . . . .
F7 F 0.70856(9) 0.71297(10) 0.08144(8) 0.0467(3) Uani 1 1 d . . . . .
F8 F 0.47899(8) 0.73539(8) 0.10273(6) 0.0295(2) Uani 1 1 d . . . . .
F9 F 0.64587(9) 0.85455(9) 0.07910(7) 0.0416(3) Uani 1 1 d . . . . .
F10 F 0.58731(8) 0.86011(7) 0.24237(6) 0.0281(2) Uani 1 1 d . . . . .
F11 F 0.71384(8) 0.82016(8) 0.22094(7) 0.0363(3) Uani 1 1 d . . . . .
F12 F 0.71799(9) 0.87267(9) 0.36849(8) 0.0466(3) Uani 1 1 d . . . . .
F13 F 0.73146(12) 0.88680(12) 0.53313(9) 0.0661(4) Uani 1 1 d . . . . .
F14 F 0.58729(15) 0.72534(13) 0.63412(8) 0.0756(5) Uani 1 1 d . . . . .
F15 F 0.42357(11) 0.54508(10) 0.56052(7) 0.0491(3) Uani 1 1 d . . . . .
F16 F 0.40842(8) 0.52363(8) 0.39598(6) 0.0291(2) Uani 1 1 d . . . . .
O1 O 0.43422(8) 0.64358(8) 0.25534(7) 0.0187(2) Uani 1 1 d . . . . .
C1 C 0.54031(12) 0.67947(13) 0.27285(10) 0.0216(3) Uani 1 1 d . . . . .
C2 C 0.56827(13) 0.59399(14) 0.23878(11) 0.0255(4) Uani 1 1 d . . . . .
C3 C 0.55199(14) 0.57246(14) 0.14201(12) 0.0279(4) Uani 1 1 d . . . . .
C4 C 0.60130(15) 0.67371(16) 0.08620(12) 0.0335(4) Uani 1 1 d . . . . .
C5 C 0.58010(14) 0.76174(14) 0.12090(12) 0.0292(4) Uani 1 1 d . . . . .
C6 C 0.60635(13) 0.78180(14) 0.21702(11) 0.0258(4) Uani 1 1 d . . . . .
C7 C 0.56316(14) 0.69579(14) 0.37004(11) 0.0264(4) Uani 1 1 d . . . . .
C8 C 0.64373(15) 0.78703(16) 0.41092(13) 0.0352(4) Uani 1 1 d . . . . .
C9 C 0.65179(19) 0.79643(18) 0.49836(14) 0.0460(5) Uani 1 1 d . . . . .
C10 C 0.5793(2) 0.71563(19) 0.54941(13) 0.0486(6) Uani 1 1 d . . . . .
C11 C 0.49789(18) 0.62472(17) 0.51246(12) 0.0385(5) Uani 1 1 d . . . . .
C12 C 0.49113(15) 0.61530(14) 0.42506(11) 0.0284(4) Uani 1 1 d . . . . .
C13 C 0.2412(9) 0.1609(13) 0.1914(8) 0.035(2) Uani 0.5 1 d D U . A 2
C14 C 0.3515(10) 0.2349(13) 0.1729(9) 0.036(2) Uani 0.5 1 d D U . A 2
H14D H 0.372040 0.213216 0.120247 0.053 Uiso 0.5 1 calc GR . . A 2
H14E H 0.396511 0.234915 0.219792 0.053 Uiso 0.5 1 calc GR . . A 2
H14F H 0.361758 0.307203 0.165996 0.053 Uiso 0.5 1 calc GR . . A 2
Cu1 Cu 0.000000 0.000000 0.29460(6) 0.0361(2) Uani 0.5 3 d S T P B 1
N1 N 0.1480(4) 0.0931(4) 0.2459(3) 0.0373(7) Uani 0.5 1 d D . . B 1
N2 N 0.000000 0.000000 0.422(6) 0.036(5) Uani 0.5 3 d S T P B 1
C15 C 0.000000 0.000000 0.500000 0.0371(11) Uani 1 6 d S T P B 1
C16 C 0.000000 0.000000 0.587(7) 0.036(5) Uani 0.5 3 d S T P B 1
H16 H 0.062260 0.046240 0.606990 0.054 Uiso 0.5 1 d . . . C 1
C1S C 0.0076(13) 0.0397(15) 0.0547(11) 0.079(7) Uani 0.1667 1 d D U . D -1
H1SA H 0.009430 -0.007610 0.102440 0.094 Uiso 0.1667 1 d . . . E -1
H1SB H 0.016840 0.102910 0.088530 0.094 Uiso 0.1667 1 d . . . F -1
Cl1 Cl 0.1187(8) 0.0859(13) 0.0001(6) 0.080(4) Uani 0.1667 1 d D U . D -1
Cl2 Cl -0.1066(10) -0.029(2) 0.0011(9) 0.100(4) Uani 0.1667 1 d D U . D -1
Cu2 Cu 0.000000 0.000000 0.20305(7) 0.0456(3) Uani 0.5 3 d S T P A 2
N3 N 0.1539(5) 0.0996(4) 0.2033(3) 0.0373(7) Uani 0.5 1 d D . . A 2
C13A C 0.2276(7) 0.1503(12) 0.2137(7) 0.028(2) Uani 0.5 1 d D U . B 1
C14A C 0.3272(11) 0.2277(15) 0.1734(11) 0.048(3) Uani 0.5 1 d D U . B 1
H14A H 0.312037 0.244138 0.116323 0.072 Uiso 0.5 1 calc GR . . B 1
H14B H 0.375135 0.197755 0.169228 0.072 Uiso 0.5 1 calc GR . . B 1
H14C H 0.361822 0.293727 0.207420 0.072 Uiso 0.5 1 calc GR . . B 1
Cl3 Cl 0.6686(8) 0.3375(7) 0.11369(8) 0.0574(5) Uani 0.33 1 d D U . G -1
Cl4 Cl 0.72160(16) 0.3596(2) 0.29391(15) 0.0734(6) Uani 0.33 1 d D U . G -1
C17 C 0.6180(4) 0.3158(6) 0.2183(3) 0.0536(18) Uani 0.33 1 d D U . G -1
H17A H 0.578197 0.354841 0.226821 0.064 Uiso 0.33 1 calc R . . G -1
H17B H 0.567030 0.238184 0.226629 0.064 Uiso 0.33 1 calc R . . G -1

loop_
_atom_site_aniso_label
_atom_site_aniso_U_11
_atom_site_aniso_U_22
_atom_site_aniso_U_33
_atom_site_aniso_U_23
_atom_site_aniso_U_13
_atom_site_aniso_U_12
Al1 0.0166(2) 0.0166(2) 0.0160(4) 0.000 0.000 0.00829(12)
F1 0.0278(5) 0.0278(5) 0.0165(8) 0.000 0.000 0.0139(3)
F2 0.0357(6) 0.0247(5) 0.0339(5) 0.0031(4) -0.0008(4) 0.0188(5)
F3 0.0244(5) 0.0417(6) 0.0525(7) -0.0052(5) -0.0069(5) 0.0229(5)
F4 0.0275(5) 0.0292(5) 0.0294(5) -0.0043(4) -0.0013(4) 0.0145(4)
F5 0.0425(6) 0.0410(6) 0.0455(6) -0.0042(5) 0.0051(5) 0.0316(5)
F6 0.0641(8) 0.0480(7) 0.0265(6) 0.0033(5) 0.0112(5) 0.0328(6)
F7 0.0337(6) 0.0453(7) 0.0623(8) 0.0054(6) 0.0235(6) 0.0207(6)
F8 0.0331(5) 0.0332(5) 0.0263(5) 0.0043(4) 0.0017(4) 0.0196(5)
F9 0.0441(7) 0.0316(6) 0.0452(6) 0.0159(5) 0.0199(5) 0.0160(5)
F10 0.0251(5) 0.0199(5) 0.0382(6) 0.0006(4) 0.0022(4) 0.0103(4)
F11 0.0157(5) 0.0314(6) 0.0558(7) -0.0014(5) 0.0030(4) 0.0074(4)
F12 0.0311(6) 0.0361(6) 0.0560(7) -0.0098(5) -0.0123(5) 0.0042(5)
F13 0.0675(9) 0.0561(8) 0.0610(9) -0.0288(7) -0.0399(7) 0.0206(7)
F14 0.1201(14) 0.0756(10) 0.0303(7) -0.0148(7) -0.0349(8) 0.0482(10)
F15 0.0776(9) 0.0479(7) 0.0263(6) 0.0092(5) -0.0030(6) 0.0349(7)
F16 0.0336(5) 0.0253(5) 0.0266(5) 0.0026(4) -0.0036(4) 0.0134(4)
O1 0.0157(5) 0.0192(5) 0.0213(5) -0.0004(4) -0.0016(4) 0.0087(4)
C1 0.0169(8) 0.0217(8) 0.0264(8) -0.0012(6) -0.0027(6) 0.0097(7)
C2 0.0198(8) 0.0258(9) 0.0340(9) 0.0007(7) -0.0018(7) 0.0138(7)
C3 0.0255(9) 0.0297(9) 0.0354(9) -0.0012(7) 0.0042(7) 0.0188(8)
C4 0.0331(10) 0.0377(10) 0.0326(10) 0.0030(8) 0.0101(8) 0.0197(9)
C5 0.0259(9) 0.0267(9) 0.0331(9) 0.0079(7) 0.0097(7) 0.0119(8)
C6 0.0163(8) 0.0226(8) 0.0369(10) -0.0001(7) 0.0021(7) 0.0085(7)
C7 0.0247(9) 0.0289(9) 0.0300(9) -0.0035(7) -0.0089(7) 0.0167(7)
C8 0.0292(10) 0.0327(10) 0.0430(11) -0.0062(8) -0.0131(8) 0.0151(8)
C9 0.0492(13) 0.0435(12) 0.0470(12) -0.0188(10) -0.0296(10) 0.0244(11)
C10 0.0721(16) 0.0528(13) 0.0296(10) -0.0094(10) -0.0234(10) 0.0379(13)
C11 0.0546(13) 0.0406(11) 0.0293(10) 0.0013(8) -0.0108(9) 0.0306(10)
C12 0.0331(10) 0.0287(9) 0.0286(9) -0.0014(7) -0.0097(7) 0.0195(8)
C13 0.054(5) 0.034(4) 0.029(6) 0.007(4) 0.006(3) 0.032(4)
C14 0.047(5) 0.030(4) 0.030(4) 0.011(3) 0.012(3) 0.020(4)
Cu1 0.0376(3) 0.0376(3) 0.0331(5) 0.000 0.000 0.01879(17)
N1 0.0453(14) 0.0330(12) 0.040(2) -0.001(2) 0.002(2) 0.0243(12)
N2 0.0388(11) 0.0388(11) 0.030(15) 0.000 0.000 0.0194(5)
C15 0.0277(15) 0.0277(15) 0.056(3) 0.000 0.000 0.0138(7)
C16 0.0388(11) 0.0388(11) 0.030(15) 0.000 0.000 0.0194(5)
C1S 0.087(12) 0.130(19) 0.063(8) 0.003(10) 0.009(12) 0.088(15)
Cl1 0.048(5) 0.091(8) 0.061(4) 0.035(4) 0.012(3) 0.005(5)
Cl2 0.046(4) 0.141(11) 0.125(7) -0.043(7) -0.003(4) 0.055(7)
Cu2 0.0424(4) 0.0424(4) 0.0520(7) 0.000 0.000 0.02122(19)
N3 0.0453(14) 0.0330(12) 0.040(2) -0.001(2) 0.002(2) 0.0243(12)
C13A 0.032(4) 0.023(3) 0.030(6) 0.003(4) 0.001(2) 0.014(3)
C14A 0.062(7) 0.046(6) 0.050(5) 0.020(4) 0.028(5) 0.038(5)
Cl3 0.0547(19) 0.0569(19) 0.0778(7) -0.0022(17) 0.0014(19) 0.0408(17)
Cl4 0.0437(9) 0.0776(16) 0.0878(14) -0.0089(12) -0.0146(9) 0.0220(13)
C17 0.032(3) 0.043(4) 0.086(5) -0.009(4) -0.010(3) 0.019(4)

loop_
_atom_type_symbol
_atom_type_description
_atom_type_scat_dispersion_real
_atom_type_scat_dispersion_imag
_atom_type_scat_source
C C 0.0181 0.0091 'International Tables Vol C Tables 4.2.6.8 and 6.1.1.4'
H H 0.0000 0.0000 'International Tables Vol C Tables 4.2.6.8 and 6.1.1.4'
Al Al 0.2130 0.2455 'International Tables Vol C Tables 4.2.6.8 and 6.1.1.4'
Cl Cl 0.3639 0.7018 'International Tables Vol C Tables 4.2.6.8 and 6.1.1.4'
Cu Cu -1.9646 0.5888 'International Tables Vol C Tables 4.2.6.8 and 6.1.1.4'
F F 0.0727 0.0534 'International Tables Vol C Tables 4.2.6.8 and 6.1.1.4'
N N 0.0311 0.0180 'International Tables Vol C Tables 4.2.6.8 and 6.1.1.4'
O O 0.0492 0.0322 'International Tables Vol C Tables 4.2.6.8 and 6.1.1.4'

loop_
_exptl_crystal_face_index_h
_exptl_crystal_face_index_k
_exptl_crystal_face_index_l
_exptl_crystal_face_perp_dist
_exptl_oxdiff_crystal_face_indexfrac_h
_exptl_oxdiff_crystal_face_indexfrac_k
_exptl_oxdiff_crystal_face_indexfrac_l
_exptl_oxdiff_crystal_face_x
_exptl_oxdiff_crystal_face_y
_exptl_oxdiff_crystal_face_z
9 -7 -1 0.0896 8.9380 -6.6977 -0.6835 -0.5592 -0.0424 0.8280
1 -1 10 0.0901 0.8895 -0.9089 10.1427 0.8021 0.0652 0.5937
-8 6 3 0.1316 -8.4458 6.2620 3.4622 0.7650 0.0592 -0.6413
-5 4 -9 0.1004 -4.8351 3.8347 -8.5427 -0.4462 -0.0376 -0.8942
1 -1 -10 0.0794 1.4573 -0.8555 -10.0780 -0.9284 -0.0746 -0.3641
6 -7 6 0.0975 6.0067 -7.2461 5.6764 0.0776 0.3185 0.9448
8 0 2 0.1044 8.0197 -0.0944 1.6158 -0.1722 -0.7237 0.6683
1 7 -4 0.1255 0.9422 6.8812 -4.1001 -0.2187 -0.9116 -0.3482
-5 8 -6 0.1144 -5.3508 7.5069 -5.7114 -0.0995 -0.4098 -0.9067
-9 2 -3 0.0932 -8.5279 1.8904 -2.8324 0.1316 0.5549 -0.8215
-7 -2 0 0.0844 -7.0725 -1.7207 -0.3022 0.2038 0.8546 -0.4777
7 -8 -4 0.0856 6.9983 -7.9949 -3.9948 -0.7960 0.2760 0.5634
0 8 4 0.1002 -0.0029 7.9946 3.9951 0.5286 -0.9225 -0.0526

loop_
_geom_angle_atom_site_label_1
_geom_angle_atom_site_label_2
_geom_angle_atom_site_label_3
_geom_angle
_geom_angle_site_symmetry_1
_geom_angle_site_symmetry_3
F1 Al1 O1 109.88(4) . 2_665
F1 Al1 O1 109.88(4) . .
F1 Al1 O1 109.88(4) . 3_565
O1 Al1 O1 109.06(4) 2_665 .
O1 Al1 O1 109.06(4) 2_665 3_565
O1 Al1 O1 109.06(4) 3_565 .
C1 O1 Al1 137.18(10) . .
O1 C1 C2 108.02(13) . .
O1 C1 C6 106.21(12) . .
O1 C1 C7 111.42(13) . .
C6 C1 C2 105.82(13) . .
C7 C1 C2 109.68(13) . .
C7 C1 C6 115.30(14) . .
F2 C2 F3 106.75(13) . .
F2 C2 C1 111.67(13) . .
F2 C2 C3 105.76(13) . .
F3 C2 C1 109.53(13) . .
F3 C2 C3 107.82(14) . .
C3 C2 C1 114.91(13) . .
F4 C3 F5 107.49(14) . .
F4 C3 C2 109.39(13) . .
F4 C3 C4 108.40(14) . .
F5 C3 C2 108.19(14) . .
F5 C3 C4 108.25(14) . .
C4 C3 C2 114.89(15) . .
F6 C4 F7 107.68(14) . .
F6 C4 C3 109.22(16) . .
F6 C4 C5 109.32(15) . .
F7 C4 C3 108.45(15) . .
F7 C4 C5 109.20(16) . .
C3 C4 C5 112.84(14) . .
F8 C5 F9 107.40(14) . .
F8 C5 C4 108.95(15) . .
F8 C5 C6 112.97(13) . .
F9 C5 C4 107.97(14) . .
F9 C5 C6 107.73(14) . .
C4 C5 C6 111.62(15) . .
F10 C6 F11 108.24(13) . .
F10 C6 C1 109.82(13) . .
F10 C6 C5 108.21(14) . .
F11 C6 C1 112.91(14) . .
F11 C6 C5 103.98(14) . .
C5 C6 C1 113.37(14) . .
C8 C7 C1 127.33(17) . .
C8 C7 C12 114.44(16) . .
C12 C7 C1 118.00(15) . .
F12 C8 C7 122.65(17) . .
F12 C8 C9 114.71(17) . .
C9 C8 C7 122.64(19) . .
F13 C9 C8 119.2(2) . .
F13 C9 C10 120.0(2) . .
C10 C9 C8 120.72(19) . .
F14 C10 C9 120.5(2) . .
F14 C10 C11 120.6(2) . .
C9 C10 C11 118.98(19) . .
F15 C11 C10 120.62(18) . .
F15 C11 C12 119.38(18) . .
C10 C11 C12 120.0(2) . .
F16 C12 C7 121.84(15) . .
F16 C12 C11 114.92(17) . .
C11 C12 C7 123.23(17) . .
N3 C13 C14 177.0(17) . .
C13 C14 H14D 109.5 . .
C13 C14 H14E 109.5 . .
C13 C14 H14F 109.5 . .
H14D C14 H14E 109.5 . .
H14D C14 H14F 109.5 . .
H14E C14 H14F 109.5 . .
N1 Cu1 N1 106.44(13) . 3
N1 Cu1 N1 106.44(13) . 2
N1 Cu1 N1 106.44(13) 3 2
N1 Cu1 H16 99.91(12) . 6_556
N1 Cu1 H16 99.91(12) 3 5_556
N1 Cu1 H16 94.57(12) 2 6_556
N1 Cu1 H16 139.53(13) 3 6_556
N1 Cu1 H16 139.53(13) . 4_556
N1 Cu1 H16 94.57(12) . 5_556
N1 Cu1 H16 94.57(12) 3 4_556
N1 Cu1 H16 139.53(13) 2 5_556
N1 Cu1 H16 99.91(12) 2 4_556
N2 Cu1 N1 112.36(12) . .
N2 Cu1 N1 112.36(12) . 3
N2 Cu1 N1 112.36(12) . 2
N2 Cu1 H16 27.465(15) . 5_556
N2 Cu1 H16 27.465(15) . 6_556
N2 Cu1 H16 27.465(16) . 4_556
H16 Cu1 H16 47.1 4_556 6_556
H16 Cu1 H16 47.1 6_556 5_556
H16 Cu1 H16 47.1 4_556 5_556
C13A N1 Cu1 173.5(9) . .
Cu1 N2 H16 60(5) . 5_556
Cu1 N2 H16 60(5) . 6_556
Cu1 N2 H16 60(5) . 4_556
C15 N2 Cu1 180.0 . .
C15 N2 H16 120(5) . 5_556
C15 N2 H16 120(5) . 4_556
C15 N2 H16 120(5) . 6_556
C16 N2 Cu1 0.00(12) 4_556 .
C16 N2 Cu1 0.00(12) 5_556 .
C16 N2 Cu1 0.00(12) 6_556 .
C16 N2 C15 180.00(12) 5_556 .
C16 N2 C15 180.00(12) 6_556 .
C16 N2 C15 180.00(12) 4_556 .
C16 N2 C16 0.00(13) 5_556 4_556
C16 N2 C16 0.00(13) 5_556 6_556
C16 N2 C16 0.00(13) 4_556 6_556
C16 N2 H16 60(5) 6_556 4_556
C16 N2 H16 60(5) 4_556 5_556
C16 N2 H16 60(5) 5_556 6_556
C16 N2 H16 60(5) 6_556 6_556
C16 N2 H16 60(5) 6_556 5_556
C16 N2 H16 60(5) 5_556 4_556
C16 N2 H16 60(5) 4_556 4_556
C16 N2 H16 60(5) 4_556 6_556
C16 N2 H16 60(5) 5_556 5_556
H16 N2 H16 97.4 4_556 5_556
H16 N2 H16 97.4 6_556 5_556
H16 N2 H16 97.4 4_556 6_556
N2 C15 N2 0.000(17) 5_556 6_556
N2 C15 N2 180.000(17) . 6_556
N2 C15 N2 0.000(17) 4_556 6_556
N2 C15 N2 180.000(11) 5_556 .
N2 C15 N2 0.000(17) 5_556 4_556
N2 C15 N2 180.000(17) . 4_556
N2 C15 C16 180.00(4) . .
N2 C15 C16 180.00(5) 4_556 4_556
N2 C15 C16 180.00(5) 4_556 6_556
N2 C15 C16 0.000(15) 4_556 .
N2 C15 C16 180.00(5) 5_556 6_556
N2 C15 C16 180.00(5) 5_556 5_556
N2 C15 C16 0.000(15) 5_556 .
N2 C15 C16 0.000(11) . 5_556
N2 C15 C16 180.00(5) 6_556 4_556
N2 C15 C16 180.00(5) 4_556 5_556
N2 C15 C16 0.000(11) . 6_556
N2 C15 C16 180.00(5) 6_556 5_556
N2 C15 C16 180.00(5) 6_556 6_556
N2 C15 C16 180.00(5) 5_556 4_556
N2 C15 C16 0.000(11) . 4_556
N2 C15 C16 0.000(15) 6_556 .
C16 C15 C16 180.00(5) . 4_556
C16 C15 C16 0.000(12) 4_556 6_556
C16 C15 C16 0.000(12) 5_556 6_556
C16 C15 C16 0.000(12) 5_556 4_556
C16 C15 C16 180.00(5) . 6_556
C16 C15 C16 180.00(5) . 5_556
Cu1 C16 H16 69(7) 4_556 2
Cu1 C16 H16 68.8 4_556 .
Cu1 C16 H16 69(7) 4_556 3
N2 C16 Cu1 180.00(14) 6_556 4_556
N2 C16 Cu1 180.00(14) 5_556 4_556
N2 C16 Cu1 180.00(14) 4_556 4_556
N2 C16 N2 0.00(14) 5_556 4_556
N2 C16 N2 0.00(14) 5_556 6_556
N2 C16 N2 0.00(14) 4_556 6_556
N2 C16 C15 0.00(14) 6_556 .
N2 C16 C15 0.00(14) 5_556 .
N2 C16 C15 0.00(14) 4_556 .
N2 C16 H16 111.2 5_556 .
N2 C16 H16 111(7) 5_556 3
N2 C16 H16 111(7) 6_556 3
N2 C16 H16 111(7) 5_556 2
N2 C16 H16 111(7) 4_556 3
N2 C16 H16 111.2 4_556 .
N2 C16 H16 111.2 6_556 .
N2 C16 H16 111(7) 6_556 2
N2 C16 H16 111(7) 4_556 2
C15 C16 Cu1 180.0 . 4_556
C15 C16 H16 111(7) . 3
C15 C16 H16 111.2 . .
C15 C16 H16 111(7) . 2
H16 C16 H16 107.7 . 3
H16 C16 H16 107.7 . 2
H16 C16 H16 107.7 2 3
H1SA C1S H1SB 100.2 . .
Cl1 C1S H1SA 108.2 . .
Cl1 C1S H1SB 104.5 . .
Cl1 C1S Cl2 116.7(11) . .
Cl2 C1S H1SA 109.0 . .
Cl2 C1S H1SB 116.7 . .
N3 Cu2 N3 120.000(1) 3 .
N3 Cu2 N3 120.000(1) 2 .
N3 Cu2 N3 120.000(1) 3 2
C13 N3 Cu2 169.7(8) . .
N1 C13A C14A 176.7(19) . .
C13A C14A H14A 109.5 . .
C13A C14A H14B 109.5 . .
C13A C14A H14C 109.5 . .
H14A C14A H14B 109.5 . .
H14A C14A H14C 109.5 . .
H14B C14A H14C 109.5 . .
Cl3 C17 H17A 109.3 . .
Cl3 C17 H17B 109.3 . .
Cl4 C17 Cl3 111.6(4) . .
Cl4 C17 H17A 109.3 . .
Cl4 C17 H17B 109.3 . .
H17A C17 H17B 108.0 . .

loop_
_geom_bond_atom_site_label_1
_geom_bond_atom_site_label_2
_geom_bond_distance
_geom_bond_site_symmetry_2
Al1 F1 1.6726(16) .
Al1 O1 1.7442(11) 3_565
Al1 O1 1.7442(11) 2_665
Al1 O1 1.7442(11) .
F2 C2 1.344(2) .
F3 C2 1.3578(19) .
F4 C3 1.339(2) .
F5 C3 1.3534(19) .
F6 C4 1.343(2) .
F7 C4 1.352(2) .
F8 C5 1.336(2) .
F9 C5 1.357(2) .
F10 C6 1.344(2) .
F11 C6 1.3566(19) .
F12 C8 1.336(2) .
F13 C9 1.345(2) .
F14 C10 1.338(2) .
F15 C11 1.341(3) .
F16 C12 1.338(2) .
O1 C1 1.3703(19) .
C1 C2 1.565(2) .
C1 C6 1.561(2) .
C1 C7 1.556(2) .
C2 C3 1.547(2) .
C3 C4 1.535(3) .
C4 C5 1.541(3) .
C5 C6 1.549(3) .
C7 C8 1.398(3) .
C7 C12 1.400(3) .
C8 C9 1.381(3) .
C9 C10 1.366(4) .
C10 C11 1.372(3) .
C11 C12 1.380(3) .
C13 C14 1.428(11) .
C13 N3 1.132(8) .
C14 H14D 0.9800 .
C14 H14E 0.9800 .
C14 H14F 0.9800 .
Cu1 N1 2.012(4) .
Cu1 N1 2.012(4) 2
Cu1 N1 2.012(4) 3
Cu1 N2 2.01(9) .
Cu1 H16 1.7439(9) 5_556
Cu1 H16 1.7439(9) 4_556
Cu1 H16 1.7439(9) 6_556
N1 C13A 1.140(7) .
N2 C15 1.22(9) .
N2 C16 0.1(2) 6_556
N2 C16 0.1(2) 4_556
N2 C16 0.1(2) 5_556
N2 H16 0.93(4) 4_556
N2 H16 0.93(4) 6_556
N2 H16 0.93(4) 5_556
C15 C16 1.37(11) .
C15 C16 1.37(11) 4_556
C15 C16 1.37(11) 5_556
C15 C16 1.37(11) 6_556
C16 H16 0.8629 .
C16 H16 0.86(4) 2
C16 H16 0.86(4) 3
C1S H1SA 1.0209 .
C1S H1SB 1.0023 .
C1S Cl1 1.633(14) .
C1S Cl2 1.660(15) .
Cu2 N3 1.941(6) 3
Cu2 N3 1.941(6) .
Cu2 N3 1.941(6) 2
C13A C14A 1.447(11) .
C14A H14A 0.9800 .
C14A H14B 0.9800 .
C14A H14C 0.9800 .
Cl3 C17 1.762(6) .
Cl4 C17 1.757(5) .
C17 H17A 0.9900 .
C17 H17B 0.9900 .

loop_
_geom_torsion_atom_site_label_1
_geom_torsion_atom_site_label_2
_geom_torsion_atom_site_label_3
_geom_torsion_atom_site_label_4
_geom_torsion
_geom_torsion_site_symmetry_1
_geom_torsion_site_symmetry_4
Al1 O1 C1 C2 158.69(11) . .
Al1 O1 C1 C6 -88.16(17) . .
Al1 O1 C1 C7 38.2(2) . .
F1 Al1 O1 C1 -45.22(15) . .
F2 C2 C3 F4 49.84(16) . .
F2 C2 C3 F5 -66.97(16) . .
F2 C2 C3 C4 171.99(13) . .
F3 C2 C3 F4 163.74(13) . .
F3 C2 C3 F5 46.93(17) . .
F3 C2 C3 C4 -74.11(17) . .
F4 C3 C4 F6 -42.91(18) . .
F4 C3 C4 F7 -160.00(14) . .
F4 C3 C4 C5 78.89(18) . .
F5 C3 C4 F6 73.40(18) . .
F5 C3 C4 F7 -43.69(19) . .
F5 C3 C4 C5 -164.80(15) . .
F6 C4 C5 F8 44.56(18) . .
F6 C4 C5 F9 -71.78(19) . .
F6 C4 C5 C6 170.01(14) . .
F7 C4 C5 F8 162.14(14) . .
F7 C4 C5 F9 45.8(2) . .
F7 C4 C5 C6 -72.41(18) . .
F8 C5 C6 F10 -57.59(17) . .
F8 C5 C6 F11 -172.52(13) . .
F8 C5 C6 C1 64.48(18) . .
F9 C5 C6 F10 60.86(17) . .
F9 C5 C6 F11 -54.07(17) . .
F9 C5 C6 C1 -177.07(13) . .
F12 C8 C9 F13 -0.9(3) . .
F12 C8 C9 C10 178.4(2) . .
F13 C9 C10 F14 -0.5(3) . .
F13 C9 C10 C11 179.2(2) . .
F14 C10 C11 F15 1.5(3) . .
F14 C10 C11 C12 -179.4(2) . .
F15 C11 C12 F16 -0.6(3) . .
F15 C11 C12 C7 177.96(16) . .
O1 Al1 O1 C1 75.27(18) 2_665 .
O1 Al1 O1 C1 -165.71(13) 3_565 .
O1 C1 C2 F2 -60.48(17) . .
O1 C1 C2 F3 -178.51(13) . .
O1 C1 C2 C3 59.97(18) . .
O1 C1 C6 F10 65.58(16) . .
O1 C1 C6 F11 -173.52(13) . .
O1 C1 C6 C5 -55.59(17) . .
O1 C1 C7 C8 -129.14(18) . .
O1 C1 C7 C12 45.0(2) . .
C1 C2 C3 F4 -73.82(17) . .
C1 C2 C3 F5 169.38(13) . .
C1 C2 C3 C4 48.33(19) . .
C1 C7 C8 F12 -4.2(3) . .
C1 C7 C8 C9 174.70(18) . .
C1 C7 C12 F16 4.1(2) . .
C1 C7 C12 C11 -174.41(16) . .
C2 C1 C6 F10 -179.76(13) . .
C2 C1 C6 F11 -58.86(17) . .
C2 C1 C6 C5 59.07(17) . .
C2 C1 C7 C8 111.30(19) . .
C2 C1 C7 C12 -74.60(18) . .
C2 C3 C4 F6 -165.59(14) . .
C2 C3 C4 F7 77.32(18) . .
C2 C3 C4 C5 -43.8(2) . .
C3 C4 C5 F8 -77.18(19) . .
C3 C4 C5 F9 166.48(15) . .
C3 C4 C5 C6 48.3(2) . .
C4 C5 C6 F10 179.22(13) . .
C4 C5 C6 F11 64.29(17) . .
C4 C5 C6 C1 -58.71(18) . .
C6 C1 C2 F2 -173.89(13) . .
C6 C1 C2 F3 68.08(16) . .
C6 C1 C2 C3 -53.44(17) . .
C6 C1 C7 C8 -8.0(2) . .
C6 C1 C7 C12 166.10(15) . .
C7 C1 C2 F2 61.14(17) . .
C7 C1 C2 F3 -56.90(17) . .
C7 C1 C2 C3 -178.41(14) . .
C7 C1 C6 F10 -58.35(18) . .
C7 C1 C6 F11 62.55(18) . .
C7 C1 C6 C5 -179.52(13) . .
C7 C8 C9 F13 -179.91(18) . .
C7 C8 C9 C10 -0.6(3) . .
C8 C7 C12 F16 178.92(15) . .
C8 C7 C12 C11 0.4(3) . .
C8 C9 C10 F14 -179.8(2) . .
C8 C9 C10 C11 -0.1(3) . .
C9 C10 C11 F15 -178.2(2) . .
C9 C10 C11 C12 0.9(3) . .
C10 C11 C12 F16 -179.70(18) . .
C10 C11 C12 C7 -1.1(3) . .
C12 C7 C8 F12 -178.52(16) . .
C12 C7 C8 C9 0.4(3) . .
N2 C15 C16 N2 0.0 4_556 5_556
N2 C15 C16 N2 0.0 5_556 6_556
N2 C15 C16 N2 0.0 6_556 4_556
N2 C15 C16 N2 0.0 6_556 5_556
N2 C15 C16 N2 0.0 4_556 6_556
N2 C15 C16 N2 0.0 5_556 4_556
